data_4300867
loop_
_publ_author_name
'Gabriele Schatte'
'Tristram Chivers'
'Heikki M. Tuononen'
'Reijo Suontamo'
'Risto Laitinen'
'Jussi Valkonen'

_publ_contact_author_address
; Department of Chemistry
University of Calgary
Calgary Alberta T2N 1N4
Canada
;
_publ_contact_author_email chivers@ucalgary.ca
_publ_contact_author_fax '001 403 289 9488'
_publ_contact_author_name 'Dr Tristram Chivers'
_publ_contact_author_phone '001 403 220 5741'
_publ_section_title
;
Experimental and Theoretical Investigations of Tellurium(IV) Diimides and
Imidotelluroxanes: X-ray Structures of B(C6F5)3 Adducts of
OTe(\m-NtBu)2TeNtBu, [OTe(\m-NtBu)2Te(\m-O)]2 and tBuNH2
;
_journal_name_full 'Inorganic Chemistry'
_journal_page_first 443
_journal_page_last 451
_journal_paper_doi 10.1021/ic048565+
_journal_volume 44
_journal_year 2005
_chemical_formula_moiety 'C52 H36 B2 F30 N4 O4 Te4, 2(C4 H8 O)'
_chemical_formula_sum 'C60 H52 B2 F30 N4 O6 Te4'
_chemical_formula_weight 2027.08
_space_group_IT_number 14
_symmetry_cell_setting monoclinic
_symmetry_space_group_name_Hall '-P 2yn'
_symmetry_space_group_name_H-M 'P 1 21/n 1'
_cell_angle_alpha 90.00
_cell_angle_beta 105.5280(10)
_cell_angle_gamma 90.00
_cell_formula_units_Z 2
_cell_length_a 15.0520(3)
_cell_length_b 15.6130(3)
_cell_length_c 15.5230(4)
_cell_measurement_temperature 173(2)
_cell_volume 3514.86(13)
_diffrn_ambient_temperature 173(2)
_exptl_crystal_density_diffrn 1.915
_cod_depositor_comments
;
The following automatic conversions were performed:
'_symmetry_cell_setting' value 'Monoclinic' changed to 'monoclinic'
according to '/home/saulius/struct/CIF-dictionaries/cif_core.dic'
dictionary named 'cif_core.dic' version 2.4.1 from 2010-06-29.

Automatic conversion script
Id: cif_fix_enum 1527 2010-12-29 10:47:43Z saulius 
;
_cod_original_sg_symbol_H-M 'P 21/n'
_cod_database_code 4300867

loop_
_symmetry_equiv_pos_as_xyz
'x, y, z'
'-x+1/2, y+1/2, -z+1/2'
'-x, -y, -z'
'x-1/2, -y-1/2, z-1/2'

loop_
_atom_site_label
_atom_site_type_symbol
_atom_site_fract_x
_atom_site_fract_y
_atom_site_fract_z
_atom_site_U_iso_or_equiv
_atom_site_adp_type
_atom_site_occupancy
_atom_site_symmetry_multiplicity
_atom_site_calc_flag
_atom_site_refinement_flags
_atom_site_disorder_assembly
_atom_site_disorder_group
Te1 Te -0.025484(17) 0.406209(16) 0.248880(16) 0.02224(8) Uani 1 1 d . . .
Te2 Te -0.050157(17) 0.528632(16) 0.402058(16) 0.02401(8) Uani 1 1 d . . .
O1 O 0.01107(18) 0.31044(16) 0.32167(17) 0.0289(6) Uani 1 1 d . . .
O2 O -0.06014(18) 0.44352(18) 0.48752(17) 0.0291(6) Uani 1 1 d . . .
N1 N -0.1211(2) 0.4466(2) 0.3016(2) 0.0263(7) Uani 1 1 d . . .
N2 N 0.0418(2) 0.4928(2) 0.3348(2) 0.0273(8) Uani 1 1 d . . .
C10 C -0.2163(3) 0.4119(3) 0.2846(3) 0.0317(10) Uani 1 1 d . . .
C11 C -0.2723(3) 0.4787(3) 0.3209(3) 0.0488(13) Uani 1 1 d . . .
H11A H -0.2720 0.5333 0.2898 0.059 Uiso 1 1 calc R . .
H11B H -0.2447 0.4867 0.3851 0.059 Uiso 1 1 calc R . .
H11C H -0.3360 0.4587 0.3108 0.059 Uiso 1 1 calc R . .
C12 C -0.2160(3) 0.3264(3) 0.3323(3) 0.0512(13) Uani 1 1 d . . .
H12A H -0.1892 0.3341 0.3967 0.061 Uiso 1 1 calc R . .
H12B H -0.1793 0.2847 0.3095 0.061 Uiso 1 1 calc R . .
H12C H -0.2794 0.3053 0.3215 0.061 Uiso 1 1 calc R . .
C13 C -0.2574(3) 0.4028(3) 0.1846(3) 0.0388(11) Uani 1 1 d . . .
H13A H -0.2567 0.4585 0.1557 0.047 Uiso 1 1 calc R . .
H13B H -0.3211 0.3823 0.1728 0.047 Uiso 1 1 calc R . .
H13C H -0.2209 0.3616 0.1607 0.047 Uiso 1 1 calc R . .
C20 C 0.1321(3) 0.5339(3) 0.3344(3) 0.0257(9) Uani 1 1 d . . .
C21 C 0.1290(3) 0.6293(3) 0.3556(3) 0.0367(11) Uani 1 1 d . . .
H21A H 0.0782 0.6565 0.3110 0.044 Uiso 1 1 calc R . .
H21B H 0.1874 0.6562 0.3541 0.044 Uiso 1 1 calc R . .
H21C H 0.1195 0.6363 0.4152 0.044 Uiso 1 1 calc R . .
C22 C 0.2102(3) 0.4893(3) 0.4022(3) 0.0392(11) Uani 1 1 d . . .
H22A H 0.2010 0.4953 0.4621 0.047 Uiso 1 1 calc R . .
H22B H 0.2691 0.5154 0.4012 0.047 Uiso 1 1 calc R . .
H22C H 0.2108 0.4284 0.3871 0.047 Uiso 1 1 calc R . .
C23 C 0.1461(3) 0.5247(3) 0.2408(3) 0.0357(10) Uani 1 1 d . . .
H23A H 0.0957 0.5536 0.1972 0.043 Uiso 1 1 calc R . .
H23B H 0.1466 0.4638 0.2254 0.043 Uiso 1 1 calc R . .
H23C H 0.2050 0.5508 0.2396 0.043 Uiso 1 1 calc R . .
C31 C 0.0302(3) 0.1889(2) 0.4225(2) 0.0262(9) Uani 1 1 d . . .
C32 C -0.0281(3) 0.1220(3) 0.4301(3) 0.0336(10) Uani 1 1 d . . .
C33 C -0.0508(3) 0.1017(3) 0.5072(3) 0.0392(11) Uani 1 1 d . . .
C34 C -0.0158(3) 0.1472(3) 0.5830(3) 0.0404(11) Uani 1 1 d . . .
C35 C 0.0414(3) 0.2147(3) 0.5805(3) 0.0341(10) Uani 1 1 d . . .
C36 C 0.0619(3) 0.2348(3) 0.5014(3) 0.0304(10) Uani 1 1 d . . .
F32 F -0.06705(18) 0.07192(17) 0.35867(17) 0.0482(7) Uani 1 1 d . . .
F33 F -0.1072(2) 0.03409(19) 0.5092(2) 0.0599(8) Uani 1 1 d . . .
F34 F -0.0326(2) 0.12569(19) 0.66164(18) 0.0581(8) Uani 1 1 d . . .
F35 F 0.07825(19) 0.26170(17) 0.65565(16) 0.0484(7) Uani 1 1 d . . .
F36 F 0.11967(17) 0.30248(15) 0.50395(15) 0.0376(6) Uani 1 1 d . . .
C41 C 0.1663(3) 0.2338(2) 0.3407(2) 0.0246(9) Uani 1 1 d . . .
C42 C 0.2405(3) 0.2047(3) 0.4091(3) 0.0285(9) Uani 1 1 d . . .
C43 C 0.3317(3) 0.2154(3) 0.4095(3) 0.0328(10) Uani 1 1 d . . .
C44 C 0.3532(3) 0.2568(3) 0.3399(3) 0.0344(10) Uani 1 1 d . . .
C45 C 0.2835(3) 0.2857(3) 0.2698(3) 0.0309(9) Uani 1 1 d . . .
C46 C 0.1939(3) 0.2733(3) 0.2725(3) 0.0287(9) Uani 1 1 d . . .
F42 F 0.22605(16) 0.16083(16) 0.47924(15) 0.0394(6) Uani 1 1 d . . .
F43 F 0.40002(16) 0.18611(17) 0.47835(17) 0.0482(7) Uani 1 1 d . . .
F44 F 0.44230(17) 0.26613(17) 0.33927(19) 0.0489(7) Uani 1 1 d . . .
F45 F 0.30299(17) 0.32442(16) 0.19964(17) 0.0446(7) Uani 1 1 d . . .
F46 F 0.12818(15) 0.30273(15) 0.19976(15) 0.0346(6) Uani 1 1 d . . .
C51 C 0.0161(3) 0.1588(2) 0.2456(2) 0.0233(8) Uani 1 1 d . . .
C52 C 0.0593(3) 0.0805(3) 0.2413(3) 0.0287(9) Uani 1 1 d . . .
C53 C 0.0330(3) 0.0231(3) 0.1727(3) 0.0325(10) Uani 1 1 d . . .
C54 C -0.0419(3) 0.0402(3) 0.1025(3) 0.0319(10) Uani 1 1 d . . .
C55 C -0.0879(3) 0.1155(3) 0.1032(3) 0.0339(10) Uani 1 1 d . . .
C56 C -0.0587(3) 0.1725(3) 0.1729(3) 0.0293(9) Uani 1 1 d . . .
F52 F 0.13244(16) 0.05700(15) 0.31058(16) 0.0403(6) Uani 1 1 d . . .
F53 F 0.07977(18) -0.05162(16) 0.17389(18) 0.0490(7) Uani 1 1 d . . .
F54 F -0.07216(18) -0.01734(16) 0.03677(17) 0.0456(7) Uani 1 1 d . . .
F55 F -0.16353(18) 0.13385(17) 0.03564(17) 0.0522(7) Uani 1 1 d . . .
F56 F -0.11005(17) 0.24511(16) 0.16711(17) 0.0464(7) Uani 1 1 d . . .
B1 B 0.0545(3) 0.2230(3) 0.3318(3) 0.0244(10) Uani 1 1 d . . .
O3 O 0.5873(2) 0.0442(2) 0.3739(2) 0.0525(9) Uani 1 1 d . . .
C61 C 0.6311(4) 0.1220(3) 0.3605(3) 0.0530(14) Uani 1 1 d . . .
H61A H 0.5851 0.1630 0.3256 0.064 Uiso 1 1 calc R . .
H61B H 0.6779 0.1111 0.3277 0.064 Uiso 1 1 calc R . .
C62 C 0.6751(5) 0.1570(4) 0.4504(4) 0.092(2) Uani 1 1 d . . .
H62A H 0.7425 0.1630 0.4596 0.110 Uiso 1 1 calc R . .
H62B H 0.6490 0.2137 0.4583 0.110 Uiso 1 1 calc R . .
C63 C 0.6548(6) 0.0942(5) 0.5134(4) 0.114(3) Uani 1 1 d . . .
H63A H 0.7121 0.0787 0.5593 0.136 Uiso 1 1 calc R . .
H63B H 0.6106 0.1187 0.5438 0.136 Uiso 1 1 calc R . .
C64 C 0.6180(5) 0.0239(4) 0.4653(3) 0.087(2) Uani 1 1 d . . .
H64A H 0.5656 0.0024 0.4864 0.104 Uiso 1 1 calc R . .
H64B H 0.6650 -0.0220 0.4743 0.104 Uiso 1 1 calc R . .

loop_
_atom_site_aniso_label
_atom_site_aniso_U_11
_atom_site_aniso_U_22
_atom_site_aniso_U_33
_atom_site_aniso_U_23
_atom_site_aniso_U_13
_atom_site_aniso_U_12
Te1 0.02457(14) 0.02321(15) 0.01791(13) -0.00029(10) 0.00388(10) 0.00175(11)
Te2 0.02729(14) 0.02350(15) 0.02018(14) -0.00195(10) 0.00450(11) 0.00198(11)
O1 0.0348(15) 0.0261(16) 0.0253(15) -0.0006(12) 0.0072(12) 0.0078(13)
O2 0.0308(15) 0.0322(17) 0.0230(15) -0.0013(12) 0.0049(12) -0.0073(12)
N1 0.0239(17) 0.029(2) 0.0232(17) -0.0039(14) 0.0014(14) 0.0005(14)
N2 0.0290(18) 0.0280(19) 0.0260(18) -0.0038(14) 0.0091(15) -0.0060(14)
C10 0.025(2) 0.043(3) 0.027(2) -0.0080(19) 0.0061(18) -0.0051(19)
C11 0.025(2) 0.074(4) 0.047(3) -0.020(3) 0.008(2) 0.007(2)
C12 0.048(3) 0.056(3) 0.050(3) 0.006(3) 0.014(2) -0.019(3)
C13 0.026(2) 0.052(3) 0.033(3) -0.011(2) -0.0020(19) -0.003(2)
C20 0.025(2) 0.025(2) 0.028(2) 0.0044(17) 0.0089(17) 0.0004(17)
C21 0.048(3) 0.026(2) 0.037(3) -0.0024(19) 0.014(2) -0.011(2)
C22 0.028(2) 0.056(3) 0.030(2) 0.003(2) 0.0009(19) 0.005(2)
C23 0.040(3) 0.040(3) 0.031(2) 0.002(2) 0.015(2) -0.010(2)
C31 0.030(2) 0.025(2) 0.023(2) -0.0008(17) 0.0056(17) 0.0070(18)
C32 0.039(2) 0.033(3) 0.031(2) 0.0033(19) 0.012(2) 0.001(2)
C33 0.037(3) 0.038(3) 0.048(3) 0.007(2) 0.021(2) 0.001(2)
C34 0.045(3) 0.044(3) 0.041(3) 0.013(2) 0.027(2) 0.017(2)
C35 0.043(3) 0.036(3) 0.024(2) -0.0022(19) 0.010(2) 0.017(2)
C36 0.034(2) 0.030(2) 0.028(2) 0.0075(18) 0.0096(18) 0.0056(19)
F32 0.0508(16) 0.0505(17) 0.0437(16) -0.0042(13) 0.0135(13) -0.0220(13)
F33 0.0633(19) 0.060(2) 0.067(2) 0.0111(15) 0.0368(16) -0.0124(16)
F34 0.077(2) 0.067(2) 0.0444(17) 0.0181(14) 0.0402(16) 0.0184(16)
F35 0.075(2) 0.0448(17) 0.0266(14) -0.0014(12) 0.0149(13) 0.0130(14)
F36 0.0513(15) 0.0332(15) 0.0275(13) -0.0037(10) 0.0091(11) -0.0027(12)
C41 0.027(2) 0.021(2) 0.025(2) -0.0013(16) 0.0061(17) 0.0013(17)
C42 0.035(2) 0.026(2) 0.024(2) -0.0008(17) 0.0062(18) 0.0038(18)
C43 0.029(2) 0.032(2) 0.030(2) -0.0043(19) -0.0045(19) 0.0026(19)
C44 0.029(2) 0.029(2) 0.046(3) -0.007(2) 0.011(2) -0.0014(19)
C45 0.037(2) 0.027(2) 0.031(2) -0.0004(18) 0.0140(19) -0.0025(19)
C46 0.029(2) 0.028(2) 0.028(2) -0.0008(18) 0.0045(18) 0.0044(18)
F42 0.0388(14) 0.0488(16) 0.0285(13) 0.0131(12) 0.0056(11) 0.0111(12)
F43 0.0296(14) 0.0576(18) 0.0506(17) 0.0065(13) -0.0011(12) 0.0101(12)
F44 0.0292(14) 0.0493(17) 0.0691(19) 0.0013(14) 0.0148(13) -0.0023(12)
F45 0.0453(15) 0.0464(17) 0.0501(16) 0.0106(13) 0.0263(13) -0.0007(13)
F46 0.0338(13) 0.0410(15) 0.0299(13) 0.0089(11) 0.0100(11) 0.0065(11)
C51 0.025(2) 0.021(2) 0.025(2) 0.0010(16) 0.0089(17) -0.0012(17)
C52 0.026(2) 0.031(2) 0.028(2) 0.0030(18) 0.0053(18) 0.0023(18)
C53 0.037(2) 0.024(2) 0.043(3) -0.0062(19) 0.021(2) -0.0023(19)
C54 0.039(2) 0.028(2) 0.029(2) -0.0078(18) 0.010(2) -0.013(2)
C55 0.036(2) 0.033(3) 0.028(2) 0.0030(19) 0.001(2) -0.0059(19)
C56 0.029(2) 0.025(2) 0.033(2) -0.0015(18) 0.0070(19) 0.0004(18)
F52 0.0395(15) 0.0317(14) 0.0428(15) 0.0008(11) -0.0010(12) 0.0094(11)
F53 0.0532(17) 0.0325(16) 0.0605(18) -0.0133(13) 0.0137(14) 0.0064(13)
F54 0.0535(17) 0.0435(16) 0.0397(16) -0.0199(12) 0.0122(13) -0.0117(13)
F55 0.0528(17) 0.0452(17) 0.0418(16) -0.0048(13) -0.0166(13) -0.0042(13)
F56 0.0450(16) 0.0333(15) 0.0460(16) -0.0079(12) -0.0136(12) 0.0102(12)
B1 0.027(2) 0.025(3) 0.021(2) 0.0022(19) 0.0057(19) 0.0052(19)
O3 0.065(2) 0.049(2) 0.0369(19) -0.0068(16) 0.0026(17) -0.0121(18)
C61 0.073(4) 0.035(3) 0.045(3) 0.004(2) 0.005(3) 0.000(3)
C62 0.134(6) 0.065(4) 0.062(4) -0.007(3) 0.001(4) -0.041(4)
C63 0.164(8) 0.122(7) 0.041(4) -0.009(4) 0.002(4) -0.083(6)
C64 0.164(7) 0.061(4) 0.035(3) -0.004(3) 0.026(4) -0.045(4)

loop_
_geom_bond_atom_site_label_1
_geom_bond_atom_site_label_2
_geom_bond_distance
_geom_bond_site_symmetry_2
_geom_bond_publ_flag
Te1 O1 1.866(3) . ?
Te1 N1 1.942(3) . ?
Te1 N2 1.978(3) . ?
Te1 Te2 3.1493(3) . ?
Te2 O2 1.912(3) . ?
Te2 N2 2.022(3) . ?
Te2 N1 2.079(3) . ?
Te2 O2 2.088(3) 3_566 ?
Te2 Te2 3.1412(5) 3_566 ?
O1 B1 1.503(5) . ?
O2 Te2 2.088(3) 3_566 ?
N1 C10 1.488(5) . ?
N2 C20 1.504(5) . ?
C10 C13 1.516(5) . ?
C10 C12 1.527(6) . ?
C10 C11 1.539(6) . ?
C11 H11A 0.9800 . ?
C11 H11B 0.9800 . ?
C11 H11C 0.9800 . ?
C12 H12A 0.9800 . ?
C12 H12B 0.9800 . ?
C12 H12C 0.9800 . ?
C13 H13A 0.9800 . ?
C13 H13B 0.9800 . ?
C13 H13C 0.9800 . ?
C20 C22 1.521(5) . ?
C20 C21 1.528(6) . ?
C20 C23 1.530(5) . ?
C21 H21A 0.9800 . ?
C21 H21B 0.9800 . ?
C21 H21C 0.9800 . ?
C22 H22A 0.9800 . ?
C22 H22B 0.9800 . ?
C22 H22C 0.9800 . ?
C23 H23A 0.9800 . ?
C23 H23B 0.9800 . ?
C23 H23C 0.9800 . ?
C31 C36 1.389(5) . ?
C31 C32 1.390(6) . ?
C31 B1 1.635(6) . ?
C32 F32 1.355(5) . ?
C32 C33 1.366(6) . ?
C33 C34 1.356(6) . ?
C33 F33 1.361(5) . ?
C34 F34 1.353(5) . ?
C34 C35 1.369(6) . ?
C35 F35 1.364(5) . ?
C35 C36 1.380(5) . ?
C36 F36 1.362(5) . ?
C41 C46 1.382(5) . ?
C41 C42 1.396(5) . ?
C41 B1 1.659(6) . ?
C42 F42 1.352(4) . ?
C42 C43 1.381(6) . ?
C43 F43 1.349(4) . ?
C43 C44 1.371(6) . ?
C44 F44 1.351(5) . ?
C44 C45 1.371(6) . ?
C45 F45 1.344(4) . ?
C45 C46 1.375(5) . ?
C46 F46 1.366(4) . ?
C51 C56 1.380(5) . ?
C51 C52 1.395(5) . ?
C51 B1 1.648(6) . ?
C52 C53 1.366(6) . ?
C52 F52 1.367(4) . ?
C53 F53 1.361(5) . ?
C53 C54 1.368(6) . ?
C54 F54 1.344(4) . ?
C54 C55 1.366(6) . ?
C55 F55 1.355(5) . ?
C55 C56 1.379(6) . ?
C56 F56 1.362(4) . ?
O3 C64 1.406(6) . ?
O3 C61 1.423(6) . ?
C61 C62 1.480(7) . ?
C61 H61A 0.9900 . ?
C61 H61B 0.9900 . ?
C62 C63 1.473(8) . ?
C62 H62A 0.9900 . ?
C62 H62B 0.9900 . ?
C63 C64 1.360(8) . ?
C63 H63A 0.9900 . ?
C63 H63B 0.9900 . ?
C64 H64A 0.9900 . ?
C64 H64B 0.9900 . ?
